data_1531148
loop_
_publ_author_name
'Chi Lisheng'
'Green, A.E.C.'
'Wiebe, C.R.'
'Hammond, R.'
'Greedan, J.E.'

_publ_section_title
;
 Synthesis, structure and magnetic properties of the pillared perovskites
 La5 Re3 M O16 (M = Mg, Fe, Co, Ni)
;
_journal_name_full 'Journal of Solid State Chemistry'
_journal_page_first 165
_journal_page_last 175
_journal_volume 170
_journal_year 2003
_chemical_formula_sum 'La5 Mg O16 Re3'
_chemical_name_systematic 'La5 Mg Re3 O16'
_space_group_IT_number 2
_symmetry_space_group_name_Hall '-P 1 (1/2*x+1/2*y,1/2*x-1/2*y,-z)'
_symmetry_space_group_name_H-M 'C -1'
_cell_angle_alpha 90.196
_cell_angle_beta 94.878
_cell_angle_gamma 89.966
_cell_formula_units_Z 2
_cell_length_a 7.9359
_cell_length_b 7.9963
_cell_length_c 10.1683
_cell_volume 642.917
_citation_journal_id_ASTM JSSCBI
_cod_data_source_file ChiLisheng_JSSCBI_2003_1460.cif
_cod_data_source_block La5Mg1O16Re3
_cod_original_cell_volume 642.9174
_cod_original_sg_symbol_H-M 'P -1 (a+b,a-b,-c)'
_cod_original_formula_sum 'La5 Mg1 O16 Re3'
_cod_database_code 1531148

loop_
_symmetry_equiv_pos_as_xyz
x,y,z
-x,-y,-z
x+1/2,y+1/2,z
-x+1/2,-y+1/2,-z

loop_
_atom_site_label
_atom_site_type_symbol
_atom_site_fract_x
_atom_site_fract_y
_atom_site_fract_z
_atom_site_occupancy
_atom_site_U_iso_or_equiv
O1 O-2 0.1925 0.506 0.5653 1 0.0
O8 O-2 0.237 0.0404 -0.0346 1 0.0
O7 O-2 -0.048 0.247 -0.001 1 0.0
O3 O-2 -0.0393 0.502 0.1977 1 0.0
La1 La+3 0.228 0.746 0.8027 1 0.0
La3 La+3 0.5 0.5 0.5 1 0.0
La2 La+3 0.23 0.263 0.798 1 0.0
O4 O-2 0.072 0.006 0.1845 1 0.0
Re2 Re+5 0 0 0 1 0.0
O6 O-2 0.039 0.264 0.369 1 0.0
O2 O-2 0.2793 0.499 0.323 1 0.0
O5 O-2 0.037 0.734 0.365 1 0.0
Mg1 Mg+2 0 0.5 0 1 0.0
Re1 Re+5 0.0566 0.499 0.3936 1 0.0
